data_4105420
loop_
_publ_author_name
'Andrew E. Smith'
'Hiroshi Mizoguchi'
'Kris Delaney'
'Nicola A. Spaldin'
'Arthur W. Sleight'
'M. A. Subramanian'

_publ_section_title
;
 Mn3+ in Trigonal Bipyramidal Coordination: A New Blue Chromophore
;
_journal_name_full 'Journal of the American Chemical Society'
_journal_page_first 17084
_journal_page_last 17086
_journal_paper_doi 10.1021/ja9080666
_journal_volume 131
_journal_year 2009
_chemical_formula_sum 'In0.37 Mn0.63 O3 Y'
_chemical_formula_weight 214.00
_chemical_name_systematic
;
 ?
;
_space_group_IT_number 185
_symmetry_cell_setting hexagonal
_symmetry_space_group_name_Hall 'P 6c -2'
_symmetry_space_group_name_H-M 'P 63 c m'
_atom_sites_solution_hydrogens geom
_atom_sites_solution_primary direct
_atom_sites_solution_secondary difmap
_audit_creation_method SHELXL-97
_cell_angle_alpha 90.00
_cell_angle_beta 90.00
_cell_angle_gamma 120.00
_cell_formula_units_Z 6
_cell_length_a 6.1709(6)
_cell_length_b 6.1709(6)
_cell_length_c 11.770(2)
_cell_measurement_temperature 173(2)
_cell_volume 388.15(8)
_computing_structure_refinement 'SHELXL-97 (Sheldrick, 1997)'
_diffrn_ambient_temperature 173(2)
_diffrn_measured_fraction_theta_full 0.980
_diffrn_measured_fraction_theta_max 0.980
_diffrn_radiation_monochromator graphite
_diffrn_radiation_source 'fine-focus sealed tube'
_diffrn_radiation_type MoK\a
_diffrn_radiation_wavelength 0.71073
_diffrn_reflns_av_R_equivalents 0.0263
_diffrn_reflns_av_sigmaI/netI 0.0140
_diffrn_reflns_limit_h_max 8
_diffrn_reflns_limit_h_min -7
_diffrn_reflns_limit_k_max 7
_diffrn_reflns_limit_k_min -7
_diffrn_reflns_limit_l_max 15
_diffrn_reflns_limit_l_min -15
_diffrn_reflns_number 3766
_diffrn_reflns_theta_full 28.31
_diffrn_reflns_theta_max 28.31
_diffrn_reflns_theta_min 3.46
_exptl_absorpt_coefficient_mu 28.267
_exptl_absorpt_correction_T_max 0.7653
_exptl_absorpt_correction_T_min 0.3322
_exptl_crystal_density_diffrn 5.437
_exptl_crystal_F_000 576
_exptl_crystal_size_max 0.05
_exptl_crystal_size_mid 0.03
_exptl_crystal_size_min 0.01
_refine_diff_density_max 0.651
_refine_diff_density_min -0.608
_refine_diff_density_rms 0.135
_refine_ls_abs_structure_details 'Flack H D (1983), Acta Cryst. A39, 876-881'
_refine_ls_abs_structure_Flack 0.35(3)
_refine_ls_extinction_method none
_refine_ls_goodness_of_fit_ref 1.149
_refine_ls_hydrogen_treatment mixed
_refine_ls_matrix_type full
_refine_ls_number_parameters 31
_refine_ls_number_reflns 363
_refine_ls_number_restraints 0
_refine_ls_restrained_S_all 1.149
_refine_ls_R_factor_all 0.0280
_refine_ls_R_factor_gt 0.0211
_refine_ls_shift/su_max 0.808
_refine_ls_shift/su_mean 0.038
_refine_ls_structure_factor_coef Fsqd
_refine_ls_weighting_details 'calc w=1/[\s^2^(Fo^2^)+(0.0162P)^2^+1.6902P] where P=(Fo^2^+2Fc^2^)/3'
_refine_ls_weighting_scheme calc
_refine_ls_wR_factor_gt 0.0389
_refine_ls_wR_factor_ref 0.0421
_reflns_number_gt 307
_reflns_number_total 363
_reflns_threshold_expression >2sigma(I)
_cod_data_source_file ja9080666_si_002.cif
_cod_data_source_block mrr27p63cm_splitiso2101
_cod_original_cell_volume 388.17(9)
_cod_database_code 4105420

loop_
_symmetry_equiv_pos_as_xyz
'x, y, z'
'-y, x-y, z'
'-x+y, -x, z'
'-x, -y, z+1/2'
'y, -x+y, z+1/2'
'x-y, x, z+1/2'
'-y, -x, z+1/2'
'-x+y, y, z+1/2'
'x, x-y, z+1/2'
'y, x, z'
'x-y, -y, z'
'-x, -x+y, z'

loop_
_atom_site_label
_atom_site_type_symbol
_atom_site_fract_x
_atom_site_fract_y
_atom_site_fract_z
_atom_site_U_iso_or_equiv
_atom_site_adp_type
_atom_site_occupancy
_atom_site_symmetry_multiplicity
_atom_site_calc_flag
_atom_site_refinement_flags
In1 In 0.3343(4) 0.0000 -0.2789(5) 0.00584(16) Uani 0.37 2 d SP
Mn1 Mn 0.3343(4) 0.0000 -0.2789(5) 0.00584(16) Uani 0.63 2 d SP
Y1 Y 0.0000 0.0000 0.0000 0.0032(4) Uani 1 6 d S
Y2 Y 0.3333 0.6667 -0.03637(16) 0.0130(3) Uani 1 3 d S
O2 O 0.323(4) 0.0000 -0.122(3) 0.022(7) Uiso 0.56 2 d SP
O21 O 0.291(4) 0.0000 -0.107(2) 0.000(5) Uiso 0.44 2 d SP
O5 O 0.0000 0.0000 0.2020(16) 0.024(4) Uani 1 6 d S
O4 O 0.3333 0.6667 -0.2513(12) 0.013(3) Uani 1 3 d S
O3 O 0.636(2) 0.0000 0.0602(19) 0.000(3) Uiso 0.70 2 d SP
O31 O 0.657(5) 0.0000 0.032(3) 0.005(6) Uiso 0.30 2 d SP

loop_
_atom_site_aniso_label
_atom_site_aniso_U_11
_atom_site_aniso_U_22
_atom_site_aniso_U_33
_atom_site_aniso_U_23
_atom_site_aniso_U_13
_atom_site_aniso_U_12
In1 0.0069(4) 0.0046(7) 0.0053(2) 0.000 -0.0001(3) 0.0023(3)
Mn1 0.0069(4) 0.0046(7) 0.0053(2) 0.000 -0.0001(3) 0.0023(3)
Y1 0.0018(5) 0.0018(5) 0.0060(5) 0.000 0.000 0.0009(3)
Y2 0.0056(4) 0.0056(4) 0.0279(6) 0.000 0.000 0.00279(19)
O5 0.033(6) 0.033(6) 0.005(7) 0.000 0.000 0.016(3)
O4 0.004(3) 0.004(3) 0.033(7) 0.000 0.000 0.0019(13)

loop_
_atom_type_symbol
_atom_type_description
_atom_type_scat_dispersion_real
_atom_type_scat_dispersion_imag
_atom_type_scat_source
O O 0.0106 0.0060 'International Tables Vol C Tables 4.2.6.8 and 6.1.1.4'
Mn Mn 0.3368 0.7283 'International Tables Vol C Tables 4.2.6.8 and 6.1.1.4'
Y Y -2.7962 3.5667 'International Tables Vol C Tables 4.2.6.8 and 6.1.1.4'
In In -0.7276 1.3100 'International Tables Vol C Tables 4.2.6.8 and 6.1.1.4'

loop_
_geom_angle_atom_site_label_1
_geom_angle_atom_site_label_2
_geom_angle_atom_site_label_3
_geom_angle
_geom_angle_site_symmetry_1
_geom_angle_site_symmetry_3
O2 In1 O3 176.6(11) . 4_654
O2 In1 O21 5.3(13) . .
O3 In1 O21 178.1(7) 4_654 .
O2 In1 O5 94.1(9) . 4_554
O3 In1 O5 89.3(8) 4_654 4_554
O21 In1 O5 88.8(10) . 4_554
O2 In1 O4 82.1(7) . 1_545
O3 In1 O4 96.2(5) 4_654 1_545
O21 In1 O4 84.8(6) . 1_545
O5 In1 O4 120.39(8) 4_554 1_545
O2 In1 O4 82.1(7) . 10
O3 In1 O4 96.2(5) 4_654 10
O21 In1 O4 84.8(6) . 10
O5 In1 O4 120.39(8) 4_554 10
O4 In1 O4 117.9(3) 1_545 10
O2 In1 O31 179.3(11) . 4_654
O3 In1 O31 4.1(10) 4_654 4_654
O21 In1 O31 174.0(11) . 4_654
O5 In1 O31 85.2(8) 4_554 4_654
O4 In1 O31 98.3(7) 1_545 4_654
O4 In1 O31 98.3(7) 10 4_654
O2 In1 Y1 139.5(8) . 4_554
O3 In1 Y1 44.0(4) 4_654 4_554
O21 In1 Y1 134.1(7) . 4_554
O5 In1 Y1 45.4(6) 4_554 4_554
O4 In1 Y1 115.3(4) 1_545 4_554
O4 In1 Y1 115.3(4) 10 4_554
O31 In1 Y1 39.8(8) 4_654 4_554
O2 In1 Y2 36.8(5) . 10
O3 In1 Y2 141.2(2) 4_654 10
O21 In1 Y2 39.9(4) . 10
O5 In1 Y2 112.1(5) 4_554 10
O4 In1 Y2 99.4(4) 1_545 10
O4 In1 Y2 45.3(5) 10 10
O31 In1 Y2 143.5(4) 4_654 10
Y1 In1 Y2 144.76(4) 4_554 10
O2 In1 Y2 36.8(5) . 1_545
O3 In1 Y2 141.2(2) 4_654 1_545
O21 In1 Y2 39.9(4) . 1_545
O5 In1 Y2 112.1(5) 4_554 1_545
O4 In1 Y2 45.3(5) 1_545 1_545
O4 In1 Y2 99.4(4) 10 1_545
O31 In1 Y2 143.5(4) 4_654 1_545
Y1 In1 Y2 144.76(4) 4_554 1_545
Y2 In1 Y2 60.86(8) 10 1_545
O2 In1 Y2 146.9(4) . 7_654
O3 In1 Y2 31.69(15) 4_654 7_654
O21 In1 Y2 149.0(2) . 7_654
O5 In1 Y2 100.8(5) 4_554 7_654
O4 In1 Y2 64.8(5) 1_545 7_654
O4 In1 Y2 114.1(4) 10 7_654
O31 In1 Y2 33.5(4) 4_654 7_654
Y1 In1 Y2 61.63(9) 4_554 7_654
Y2 In1 Y2 146.84(7) 10 7_654
Y2 In1 Y2 110.13(3) 1_545 7_654
O2 In1 Y2 146.9(4) . 4_664
O3 In1 Y2 31.69(15) 4_654 4_664
O21 In1 Y2 149.0(2) . 4_664
O5 In1 Y2 100.8(5) 4_554 4_664
O4 In1 Y2 114.1(4) 1_545 4_664
O4 In1 Y2 64.8(5) 10 4_664
O31 In1 Y2 33.5(4) 4_654 4_664
Y1 In1 Y2 61.63(9) 4_554 4_664
Y2 In1 Y2 110.13(3) 10 4_664
Y2 In1 Y2 146.84(7) 1_545 4_664
Y2 In1 Y2 58.23(8) 7_654 4_664
O31 Y1 O31 117.1(4) 3_665 2_545
O31 Y1 O31 117.1(4) 3_665 1_455
O31 Y1 O31 117.1(4) 2_545 1_455
O31 Y1 O21 154.8(12) 3_665 3
O31 Y1 O21 72.3(5) 2_545 3
O31 Y1 O21 72.3(5) 1_455 3
O31 Y1 O21 72.3(5) 3_665 2
O31 Y1 O21 154.8(12) 2_545 2
O31 Y1 O21 72.3(5) 1_455 2
O21 Y1 O21 90.2(9) 3 2
O31 Y1 O21 72.3(5) 3_665 .
O31 Y1 O21 72.3(5) 2_545 .
O31 Y1 O21 154.8(12) 1_455 .
O21 Y1 O21 90.2(9) 3 .
O21 Y1 O21 90.2(9) 2 .
O31 Y1 O3 7.6(8) 3_665 3_665
O31 Y1 O3 114.7(4) 2_545 3_665
O31 Y1 O3 114.7(4) 1_455 3_665
O21 Y1 O3 162.4(9) 3 3_665
O21 Y1 O3 77.5(4) 2 3_665
O21 Y1 O3 77.5(4) . 3_665
O31 Y1 O3 114.7(4) 3_665 2_545
O31 Y1 O3 7.6(8) 2_545 2_545
O31 Y1 O3 114.7(4) 1_455 2_545
O21 Y1 O3 77.5(4) 3 2_545
O21 Y1 O3 162.4(9) 2 2_545
O21 Y1 O3 77.5(4) . 2_545
O3 Y1 O3 111.4(5) 3_665 2_545
O31 Y1 O3 114.7(4) 3_665 1_455
O31 Y1 O3 114.7(4) 2_545 1_455
O31 Y1 O3 7.6(8) 1_455 1_455
O21 Y1 O3 77.5(4) 3 1_455
O21 Y1 O3 77.5(4) 2 1_455
O21 Y1 O3 162.4(9) . 1_455
O3 Y1 O3 111.4(5) 3_665 1_455
O3 Y1 O3 111.4(5) 2_545 1_455
O31 Y1 O5 80.1(8) 3_665 .
O31 Y1 O5 80.1(8) 2_545 .
O31 Y1 O5 80.1(8) 1_455 .
O21 Y1 O5 125.1(6) 3 .
O21 Y1 O5 125.1(6) 2 .
O21 Y1 O5 125.1(6) . .
O3 Y1 O5 72.5(5) 3_665 .
O3 Y1 O5 72.5(5) 2_545 .
O3 Y1 O5 72.5(5) 1_455 .
O31 Y1 O2 154.2(11) 3_665 3
O31 Y1 O2 72.6(7) 2_545 3
O31 Y1 O2 72.6(7) 1_455 3
O21 Y1 O2 0.6(12) 3 3
O21 Y1 O2 89.8(6) 2 3
O21 Y1 O2 89.8(6) . 3
O3 Y1 O2 161.8(12) 3_665 3
O3 Y1 O2 77.8(3) 2_545 3
O3 Y1 O2 77.8(3) 1_455 3
O5 Y1 O2 125.7(8) . 3
O31 Y1 O2 72.6(7) 3_665 .
O31 Y1 O2 72.6(7) 2_545 .
O31 Y1 O2 154.2(11) 1_455 .
O21 Y1 O2 89.8(6) 3 .
O21 Y1 O2 89.8(6) 2 .
O21 Y1 O2 0.6(12) . .
O3 Y1 O2 77.8(3) 3_665 .
O3 Y1 O2 77.8(3) 2_545 .
O3 Y1 O2 161.8(12) 1_455 .
O5 Y1 O2 125.7(8) . .
O2 Y1 O2 89.3(11) 3 .
O31 Y2 O31 107.4(8) 1_565 2
O31 Y2 O31 107.4(8) 1_565 3_665
O31 Y2 O31 107.4(8) 2 3_665
O31 Y2 O3 9.0(8) 1_565 1_565
O31 Y2 O3 100.3(7) 2 1_565
O31 Y2 O3 105.0(12) 3_665 1_565
O31 Y2 O3 105.0(12) 1_565 2
O31 Y2 O3 9.0(7) 2 2
O31 Y2 O3 100.3(7) 3_665 2
O3 Y2 O3 97.2(6) 1_565 2
O31 Y2 O3 100.3(7) 1_565 3_665
O31 Y2 O3 105.0(12) 2 3_665
O31 Y2 O3 9.0(7) 3_665 3_665
O3 Y2 O3 97.2(6) 1_565 3_665
O3 Y2 O3 97.2(6) 2 3_665
O31 Y2 O2 175.8(12) 1_565 2
O31 Y2 O2 74.9(10) 2 2
O31 Y2 O2 74.9(8) 3_665 2
O3 Y2 O2 174.8(10) 1_565 2
O3 Y2 O2 77.8(5) 2 2
O3 Y2 O2 82.3(8) 3_665 2
O31 Y2 O2 74.9(10) 1_565 1_565
O31 Y2 O2 74.9(8) 2 1_565
O31 Y2 O2 175.8(12) 3_665 1_565
O3 Y2 O2 77.8(5) 1_565 1_565
O3 Y2 O2 82.3(8) 2 1_565
O3 Y2 O2 174.8(10) 3_665 1_565
O2 Y2 O2 102.5(9) 2 1_565
O31 Y2 O2 74.9(8) 1_565 3_665
O31 Y2 O2 175.8(12) 2 3_665
O31 Y2 O2 74.9(10) 3_665 3_665
O3 Y2 O2 82.3(8) 1_565 3_665
O3 Y2 O2 174.8(10) 2 3_665
O3 Y2 O2 77.8(5) 3_665 3_665
O2 Y2 O2 102.5(9) 2 3_665
O2 Y2 O2 102.5(9) 1_565 3_665
O31 Y2 O21 75.8(7) 1_565 1_565
O31 Y2 O21 68.9(10) 2 1_565
O31 Y2 O21 175.9(9) 3_665 1_565
O3 Y2 O21 77.6(5) 1_565 1_565
O3 Y2 O21 76.1(6) 2 1_565
O3 Y2 O21 170.8(8) 3_665 1_565
O2 Y2 O21 102.1(9) 2 1_565
O2 Y2 O21 6.3(9) 1_565 1_565
O2 Y2 O21 108.7(8) 3_665 1_565
O31 Y2 O21 175.9(9) 1_565 2
O31 Y2 O21 75.8(7) 2 2
O31 Y2 O21 68.9(10) 3_665 2
O3 Y2 O21 170.8(8) 1_565 2
O3 Y2 O21 77.6(5) 2 2
O3 Y2 O21 76.1(6) 3_665 2
O2 Y2 O21 6.3(9) 2 2
O2 Y2 O21 108.7(9) 1_565 2
O2 Y2 O21 102.1(9) 3_665 2
O21 Y2 O21 108.1(6) 1_565 2
O31 Y2 O21 68.9(10) 1_565 3_665
O31 Y2 O21 175.9(9) 2 3_665
O31 Y2 O21 75.8(7) 3_665 3_665
O3 Y2 O21 76.1(6) 1_565 3_665
O3 Y2 O21 170.8(8) 2 3_665
O3 Y2 O21 77.6(5) 3_665 3_665
O2 Y2 O21 108.7(8) 2 3_665
O2 Y2 O21 102.1(9) 1_565 3_665
O2 Y2 O21 6.3(9) 3_665 3_665
O21 Y2 O21 108.1(6) 1_565 3_665
O21 Y2 O21 108.1(6) 2 3_665
In1 O2 Y2 114.6(9) . 10
In1 O2 Y2 114.6(9) . 1_545
Y2 O2 Y2 100.4(12) 10 1_545
In1 O2 Y1 127.8(14) . .
Y2 O2 Y1 97.4(9) 10 .
Y2 O2 Y1 97.4(9) 1_545 .
In1 O21 Y1 132.6(12) . .
In1 O21 Y2 106.4(7) . 1_545
Y1 O21 Y2 104.1(7) . 1_545
In1 O21 Y2 106.4(7) . 10
Y1 O21 Y2 104.1(7) . 10
Y2 O21 Y2 98.5(9) 1_545 10
Mn1 O5 In1 0.0(3) 6 6
Mn1 O5 Mn1 118.8(2) 6 5
In1 O5 Mn1 118.8(2) 6 5
Mn1 O5 In1 118.8(2) 6 5
In1 O5 In1 118.8(2) 6 5
Mn1 O5 In1 0.0(3) 5 5
Mn1 O5 In1 118.8(2) 6 4
In1 O5 In1 118.8(2) 6 4
Mn1 O5 In1 118.8(2) 5 4
In1 O5 In1 118.8(2) 5 4
Mn1 O5 Mn1 118.8(2) 6 4
In1 O5 Mn1 118.8(2) 6 4
Mn1 O5 Mn1 118.8(2) 5 4
In1 O5 Mn1 118.8(2) 5 4
In1 O5 Mn1 0.0(3) 4 4
Mn1 O5 Y1 96.2(6) 6 .
In1 O5 Y1 96.2(6) 6 .
Mn1 O5 Y1 96.2(6) 5 .
In1 O5 Y1 96.2(6) 5 .
In1 O5 Y1 96.2(6) 4 .
Mn1 O5 Y1 96.2(6) 4 .
Mn1 O4 In1 0.0(3) 1_565 1_565
Mn1 O4 Mn1 117.6(3) 1_565 2
In1 O4 Mn1 117.6(3) 1_565 2
Mn1 O4 In1 117.6(3) 1_565 2
In1 O4 In1 117.6(3) 1_565 2
Mn1 O4 In1 0.0(3) 2 2
Mn1 O4 Mn1 117.6(3) 1_565 3_665
In1 O4 Mn1 117.6(3) 1_565 3_665
Mn1 O4 Mn1 117.6(3) 2 3_665
In1 O4 Mn1 117.6(3) 2 3_665
Mn1 O4 In1 117.6(3) 1_565 3_665
In1 O4 In1 117.6(3) 1_565 3_665
Mn1 O4 In1 117.6(3) 2 3_665
In1 O4 In1 117.6(3) 2 3_665
Mn1 O4 In1 0.0(3) 3_665 3_665
Mn1 O4 Y2 99.0(5) 1_565 .
In1 O4 Y2 99.0(5) 1_565 .
Mn1 O4 Y2 99.0(5) 2 .
In1 O4 Y2 99.0(5) 2 .
Mn1 O4 Y2 99.0(5) 3_665 .
In1 O4 Y2 99.0(5) 3_665 .
Mn1 O3 In1 0.00(3) 4_655 4_655
Mn1 O3 Y2 122.2(5) 4_655 1_545
In1 O3 Y2 122.2(5) 4_655 1_545
Mn1 O3 Y2 122.2(5) 4_655 10
In1 O3 Y2 122.2(5) 4_655 10
Y2 O3 Y2 103.2(8) 1_545 10
Mn1 O3 Y1 102.0(8) 4_655 1_655
In1 O3 Y1 102.0(8) 4_655 1_655
Y2 O3 Y1 101.6(5) 1_545 1_655
Y2 O3 Y1 101.6(5) 10 1_655
Y1 O31 Y2 112.0(10) 1_655 10
Y1 O31 Y2 112.0(10) 1_655 1_545
Y2 O31 Y2 109.7(12) 10 1_545
Y1 O31 Mn1 98.5(11) 1_655 4_655
Y2 O31 Mn1 112.2(9) 10 4_655
Y2 O31 Mn1 112.2(9) 1_545 4_655
Y1 O31 In1 98.5(11) 1_655 4_655
Y2 O31 In1 112.2(9) 10 4_655
Y2 O31 In1 112.2(9) 1_545 4_655
Mn1 O31 In1 0.000(7) 4_655 4_655

loop_
_geom_bond_atom_site_label_1
_geom_bond_atom_site_label_2
_geom_bond_distance
_geom_bond_site_symmetry_2
In1 O2 1.85(3) .
In1 O3 1.90(2) 4_654
In1 O21 2.04(2) .
In1 O5 2.075(3) 4_554
In1 O4 2.080(3) 1_545
In1 O4 2.080(3) 10
In1 O31 2.23(3) 4_654
In1 Y1 3.321(5) 4_554
In1 Y2 3.517(4) 10
In1 Y2 3.517(4) 1_545
In1 Y2 3.661(5) 7_654
In1 Y2 3.661(5) 4_664
Y1 O31 2.15(3) 3_665
Y1 O31 2.15(3) 2_545
Y1 O31 2.15(3) 1_455
Y1 O21 2.20(2) 3
Y1 O21 2.20(2) 2
Y1 O21 2.20(2) .
Y1 O3 2.356(13) 3_665
Y1 O3 2.356(13) 2_545
Y1 O3 2.356(13) 1_455
Y1 O5 2.378(19) .
Y1 O2 2.46(3) 3
Y1 O2 2.46(3) .
Y2 O31 2.179(16) 1_565
Y2 O31 2.179(16) 2
Y2 O31 2.179(16) 3_665
Y2 O3 2.274(13) 1_565
Y2 O3 2.274(13) 2
Y2 O3 2.274(13) 3_665
Y2 O2 2.32(2) 2
Y2 O2 2.32(2) 1_565
Y2 O2 2.32(2) 3_665
Y2 O21 2.351(16) 1_565
Y2 O21 2.351(16) 2
Y2 O21 2.351(16) 3_665
O2 Y2 2.32(2) 10
O2 Y2 2.32(2) 1_545
O21 Y2 2.351(16) 1_545
O21 Y2 2.351(16) 10
O5 Mn1 2.075(3) 6
O5 In1 2.075(3) 6
O5 Mn1 2.075(3) 5
O5 In1 2.075(3) 5
O5 In1 2.075(3) 4
O5 Mn1 2.075(3) 4
O4 Mn1 2.080(3) 1_565
O4 In1 2.080(3) 1_565
O4 Mn1 2.080(3) 2
O4 In1 2.080(3) 2
O4 Mn1 2.080(3) 3_665
O4 In1 2.080(3) 3_665
O3 Mn1 1.90(2) 4_655
O3 In1 1.90(2) 4_655
O3 Y2 2.274(13) 1_545
O3 Y2 2.274(13) 10
O3 Y1 2.356(13) 1_655
O31 Y1 2.15(3) 1_655
O31 Y2 2.179(16) 10
O31 Y2 2.179(16) 1_545
O31 Mn1 2.23(3) 4_655
O31 In1 2.23(3) 4_655
